data_8101724
loop_
_publ_author_name
'Zhang, B.-S.'
'Zeng, X.-R.'
'Fang, X.-N.'
'Huang, C.-F.'

_publ_section_title
;
Crystal structure of aqua(2,2'-bipyridine-N,N')bis(2-fluorobenzoato)
cadmium(II), Cd(H~2~O)(C~10~H~8~N~2~)(C~7~H~4~FO~2~)~2~
;
_journal_issue 2
_journal_name_full 'Zeitschrift f\"ur Kristallographie - New Crystal Structures'
_journal_page_first 141
_journal_page_last 142
_journal_volume 220
_journal_year 2005
_chemical_formula_moiety '[Cd(H~2~O)(C~7~H~4~O~2~F)~2~(C~10~H~8~N~2~)]'
_chemical_formula_sum 'C24 H18 Cd F2 N2 O5'
_chemical_formula_weight 564.80
_chemical_name_systematic
; 
aqua(2,2'-bipyridine-N,N')bis(2-fluorobenzoato)cadmium(II)
;
_space_group_IT_number 19
_symmetry_cell_setting orthorhombic
_symmetry_space_group_name_Hall 'P 2ac 2ab'
_symmetry_space_group_name_H-M 'P 21 21 21'
_atom_sites_solution_hydrogens geom
_atom_sites_solution_primary direct
_atom_sites_solution_secondary difmap
_audit_creation_method SHELXL-97
_cell_angle_alpha 90.00
_cell_angle_beta 90.00
_cell_angle_gamma 90.00
_cell_formula_units_Z 4
_cell_length_a 9.8316(2)
_cell_length_b 10.0682(2)
_cell_length_c 22.5002(5)
_cell_measurement_temperature 293(2)
_cell_volume 2227.22(8)
_computing_structure_refinement 'SHELXL-97 (Sheldrick, 1997)'
_computing_structure_solution 'SHELXS-97 (Sheldrick, 1990)'
_diffrn_ambient_temperature 293(2)
_diffrn_measured_fraction_theta_full 0.989
_diffrn_measured_fraction_theta_max 0.989
_diffrn_measurement_device_type 'Bruker SMART APEX CCD II'
_diffrn_radiation_monochromator graphite
_diffrn_radiation_source 'fine-focus sealed tube'
_diffrn_radiation_type MoK\a
_diffrn_radiation_wavelength 0.71073
_diffrn_reflns_av_R_equivalents 0.0669
_diffrn_reflns_av_sigmaI/netI 0.1989
_diffrn_reflns_limit_h_max 14
_diffrn_reflns_limit_h_min -12
_diffrn_reflns_limit_k_max 14
_diffrn_reflns_limit_k_min -10
_diffrn_reflns_limit_l_max 32
_diffrn_reflns_limit_l_min -29
_diffrn_reflns_number 13071
_diffrn_reflns_theta_full 30.65
_diffrn_reflns_theta_max 30.65
_diffrn_reflns_theta_min 1.81
_exptl_absorpt_coefficient_mu 1.037
_exptl_crystal_colour yellow
_exptl_crystal_density_diffrn 1.684
_exptl_crystal_density_method 'not measured'
_exptl_crystal_description flake
_exptl_crystal_F_000 1128
_exptl_crystal_size_max 0.38
_exptl_crystal_size_mid 0.31
_exptl_crystal_size_min 0.09
_refine_diff_density_max 0.709
_refine_diff_density_min -0.575
_refine_diff_density_rms 0.105
_refine_ls_abs_structure_details 'Flack H D (1983), Acta Cryst. A39, 876-881'
_refine_ls_abs_structure_Flack -0.009(19)
_refine_ls_extinction_coef 0.0051(3)
_refine_ls_extinction_expression Fc^*^=kFc[1+0.001xFc^2^\l^3^/sin(2\q)]^-1/4^
_refine_ls_extinction_method SHELXL
_refine_ls_goodness_of_fit_ref 1.005
_refine_ls_hydrogen_treatment mixed
_refine_ls_matrix_type full
_refine_ls_number_parameters 318
_refine_ls_number_reflns 6540
_refine_ls_number_restraints 0
_refine_ls_restrained_S_all 1.005
_refine_ls_R_factor_all 0.1008
_refine_ls_R_factor_gt 0.0271
_refine_ls_shift/su_max 0.002
_refine_ls_shift/su_mean 0.000
_refine_ls_structure_factor_coef Fsqd
_refine_ls_weighting_details 'calc w=1/[\s^2^(Fo^2^)+(0.0283P)^2^+0.0000P] where P=(Fo^2^+2Fc^2^)/3'
_refine_ls_weighting_scheme calc
_refine_ls_wR_factor_gt 0.0656
_refine_ls_wR_factor_ref 0.0692
_reflns_number_gt 4895
_reflns_number_total 6540
_reflns_threshold_expression >2sigma(I)
_cod_data_source_file 1267-1463.cff
_cod_data_source_block shx97
_cod_original_sg_symbol_H-M P2(1)2(1)2(1)
_cod_database_code 8101724

loop_
_symmetry_equiv_pos_as_xyz
'x, y, z'
'-x+1/2, -y, z+1/2'
'-x, y+1/2, -z+1/2'
'x+1/2, -y+1/2, -z'

loop_
_atom_site_label
_atom_site_type_symbol
_atom_site_fract_x
_atom_site_fract_y
_atom_site_fract_z
_atom_site_U_iso_or_equiv
_atom_site_adp_type
_atom_site_occupancy
_atom_site_symmetry_multiplicity
_atom_site_Wyckoff_symbol
_atom_site_calc_flag
_atom_site_refinement_flags
_atom_site_disorder_assembly
_atom_site_disorder_group
Cd1 Cd 0.349915(15) 0.544776(16) 0.224654(10) 0.03979(6) Uani 1 4 a d . . .
N1 N 0.1265(2) 0.5992(2) 0.19417(13) 0.0458(6) Uani 1 4 a d . . .
N2 N 0.2328(2) 0.3520(2) 0.19486(12) 0.0404(5) Uani 1 4 a d . . .
O1 O 0.4231(4) 0.7355(3) 0.17159(16) 0.0975(12) Uani 1 4 a d . . .
O2 O 0.4585(3) 0.5473(3) 0.12761(14) 0.0820(8) Uani 1 4 a d . . .
O3 O 0.3511(3) 0.7005(2) 0.30778(11) 0.0633(6) Uani 1 4 a d . . .
O4 O 0.2847(3) 0.4980(2) 0.32374(14) 0.0658(7) Uani 1 4 a d . . .
O5 O 0.54905(19) 0.43184(18) 0.24729(11) 0.0517(5) Uani 1 4 a d . . .
H5A H 0.5761 0.3771 0.2235 0.083(3) Uiso 1 4 a d R . .
H5B H 0.5422 0.4115 0.2750 0.083(3) Uiso 1 4 a d R . .
F1 F 0.4041(3) 0.9447(3) 0.09461(18) 0.1248(12) Uani 1 4 a d . . .
F2 F 0.1442(2) 0.4556(2) 0.42226(12) 0.0741(8) Uani 1 4 a d P . .
C1 C 0.0781(4) 0.7244(3) 0.19544(19) 0.0591(9) Uani 1 4 a d . . .
H1 H 0.1368 0.7926 0.2065 0.083(3) Uiso 1 4 a calc R . .
C2 C -0.0514(4) 0.7555(4) 0.1815(2) 0.0704(11) Uani 1 4 a d . . .
H2 H -0.0808 0.8433 0.1821 0.083(3) Uiso 1 4 a calc R . .
C3 C -0.1394(4) 0.6543(5) 0.1663(2) 0.0855(14) Uani 1 4 a d . . .
H3 H -0.2296 0.6729 0.1570 0.083(3) Uiso 1 4 a calc R . .
C4 C -0.0925(3) 0.5253(4) 0.1651(2) 0.0721(11) Uani 1 4 a d . . .
H4 H -0.1506 0.4556 0.1553 0.083(3) Uiso 1 4 a calc R . .
C5 C 0.0439(2) 0.5012(3) 0.17866(16) 0.0455(7) Uani 1 4 a d . . .
C6 C 0.1034(2) 0.3660(3) 0.17685(15) 0.0415(6) Uani 1 4 a d . . .
C7 C 0.0304(3) 0.2556(3) 0.1569(2) 0.0663(11) Uani 1 4 a d . . .
H7 H -0.0586 0.2659 0.1438 0.083(3) Uiso 1 4 a calc R . .
C8 C 0.0888(4) 0.1336(3) 0.1567(2) 0.0744(12) Uani 1 4 a d . . .
H8 H 0.0401 0.0606 0.1430 0.083(3) Uiso 1 4 a calc R . .
C9 C 0.2196(4) 0.1178(3) 0.1766(2) 0.0631(10) Uani 1 4 a d . . .
H9 H 0.2607 0.0347 0.1775 0.083(3) Uiso 1 4 a calc R . .
C10 C 0.2883(3) 0.2313(3) 0.19547(17) 0.0499(8) Uani 1 4 a d . . .
H10 H 0.3771 0.2224 0.2091 0.083(3) Uiso 1 4 a calc R . .
C11 C 0.3068(2) 0.6119(3) 0.34163(16) 0.0445(7) Uani 1 4 a d . . .
C12 C 0.2788(2) 0.6467(3) 0.40523(15) 0.0416(6) Uani 1 4 a d . . .
C13 C 0.3292(3) 0.7643(3) 0.43047(18) 0.0563(8) Uani 1 4 a d . . .
H13 H 0.3815 0.8214 0.4074 0.068(3) Uiso 1 4 a calc R . .
C14 C 0.3027(4) 0.7965(4) 0.4885(2) 0.0743(12) Uani 1 4 a d . . .
H14 H 0.3403 0.8731 0.5047 0.083(3) Uiso 1 4 a calc R . .
C15 C 0.2204(4) 0.7162(4) 0.5233(2) 0.0709(10) Uani 1 4 a d . . .
H15 H 0.2002 0.7400 0.5622 0.083(3) Uiso 1 4 a calc R . .
C16 C 0.1694(3) 0.6017(4) 0.49956(19) 0.0606(9) Uani 1 4 a d . . .
H16 H 0.1141 0.5468 0.5224 0.083(3) Uiso 1 4 a calc R . .
C17 C 0.1994(3) 0.5682(3) 0.44247(17) 0.0496(7) Uani 1 4 a d . . .
C18 C 0.4622(3) 0.6716(4) 0.12826(18) 0.0616(9) Uani 1 4 a d . . .
C19 C 0.5117(3) 0.7442(3) 0.07346(16) 0.0493(7) Uani 1 4 a d . . .
C20 C 0.5930(3) 0.6744(4) 0.0342(2) 0.0653(10) Uani 1 4 a d . . .
H20 H 0.6184 0.5876 0.0430 0.083(3) Uiso 1 4 a calc R . .
C21 C 0.6366(4) 0.7323(5) -0.0177(2) 0.0854(14) Uani 1 4 a d . . .
H21 H 0.6917 0.6840 -0.0435 0.083(3) Uiso 1 4 a calc R . .
C22 C 0.6012(5) 0.8569(6) -0.0321(3) 0.0929(16) Uani 1 4 a d . . .
H22 H 0.6304 0.8935 -0.0679 0.083(3) Uiso 1 4 a calc R . .
C23 C 0.5222(5) 0.9302(4) 0.0058(3) 0.0857(15) Uani 1 4 a d . . .
H23 H 0.4981 1.0171 -0.0034 0.083(3) Uiso 1 4 a calc R . .
C24 C 0.4791(3) 0.8716(4) 0.0582(2) 0.0675(11) Uani 1 4 a d . . .

loop_
_atom_site_aniso_label
_atom_site_aniso_U_11
_atom_site_aniso_U_22
_atom_site_aniso_U_33
_atom_site_aniso_U_23
_atom_site_aniso_U_13
_atom_site_aniso_U_12
Cd1 0.04174(8) 0.03908(8) 0.03853(12) -0.00078(9) -0.00062(8) -0.00511(6)
N1 0.0524(12) 0.0455(11) 0.0394(19) 0.0030(10) 0.0003(10) 0.0076(8)
N2 0.0404(9) 0.0408(10) 0.0399(18) 0.0002(10) -0.0019(8) -0.0014(8)
O1 0.135(2) 0.108(2) 0.050(2) -0.0267(18) 0.0329(19) -0.0706(19)
O2 0.1004(17) 0.0764(15) 0.069(3) 0.0226(17) 0.0094(16) -0.0133(15)
O3 0.0813(13) 0.0709(13) 0.0377(18) 0.0067(11) 0.0063(13) -0.0181(12)
O4 0.0903(15) 0.0614(12) 0.046(2) -0.0068(12) 0.0072(13) -0.0107(10)
O5 0.0545(9) 0.0540(11) 0.0467(16) 0.0029(9) -0.0028(9) 0.0061(8)
F1 0.134(2) 0.1005(18) 0.140(4) -0.022(2) 0.035(2) 0.0293(17)
F2 0.1076(14) 0.0859(13) 0.066(2) 0.0045(14) 0.0030(13) -0.0405(14)
C1 0.0756(19) 0.0501(15) 0.052(3) 0.0026(15) 0.0064(16) 0.0129(13)
C2 0.084(2) 0.077(2) 0.050(3) 0.009(2) 0.0080(19) 0.0409(19)
C3 0.0618(18) 0.121(3) 0.074(4) -0.001(3) -0.012(2) 0.047(2)
C4 0.0449(12) 0.094(2) 0.077(3) -0.007(2) -0.0117(15) 0.0144(15)
C5 0.0409(11) 0.0592(14) 0.037(2) 0.0026(12) -0.0006(11) 0.0025(9)
C6 0.0411(10) 0.0443(12) 0.039(2) -0.0004(13) -0.0027(10) -0.0053(9)
C7 0.0539(15) 0.0631(18) 0.082(4) -0.0034(19) -0.0191(16) -0.0141(13)
C8 0.089(2) 0.0507(16) 0.083(4) -0.004(2) -0.019(2) -0.0231(16)
C9 0.079(2) 0.0419(15) 0.068(3) -0.0021(17) -0.0027(18) -0.0024(13)
C10 0.0555(13) 0.0442(13) 0.050(3) -0.0028(13) -0.0016(13) 0.0018(10)
C11 0.0357(10) 0.0532(15) 0.045(2) 0.0046(13) -0.0033(10) -0.0025(9)
C12 0.0388(11) 0.0513(14) 0.035(2) 0.0023(12) -0.0040(10) -0.0013(9)
C13 0.0683(18) 0.0571(16) 0.044(3) -0.0049(15) -0.0033(14) -0.0120(13)
C14 0.106(3) 0.064(2) 0.053(3) -0.009(2) 0.002(2) -0.0174(17)
C15 0.093(2) 0.085(2) 0.035(3) -0.007(2) 0.0054(19) 0.0076(19)
C16 0.0546(15) 0.088(2) 0.039(2) 0.0134(18) 0.0047(13) -0.0040(13)
C17 0.0463(11) 0.0596(17) 0.043(2) 0.0050(14) -0.0048(11) -0.0076(10)
C18 0.0541(15) 0.096(2) 0.034(3) -0.0084(18) 0.0003(13) -0.0252(15)
C19 0.0455(12) 0.0640(17) 0.038(2) -0.0016(14) 0.0019(11) -0.0156(11)
C20 0.0666(17) 0.079(2) 0.050(3) -0.003(2) 0.0117(17) -0.0081(15)
C21 0.077(2) 0.126(4) 0.053(3) -0.017(3) 0.023(2) -0.027(2)
C22 0.105(3) 0.129(4) 0.045(4) 0.014(3) -0.004(2) -0.045(3)
C23 0.102(3) 0.076(3) 0.080(5) 0.024(3) -0.024(3) -0.019(2)
C24 0.0633(17) 0.072(2) 0.067(3) -0.009(2) 0.0027(16) -0.0055(15)

loop_
_atom_type_symbol
_atom_type_description
_atom_type_scat_dispersion_real
_atom_type_scat_dispersion_imag
_atom_type_scat_source
C C 0.0033 0.0016 'International Tables Vol C Tables 4.2.6.8 and 6.1.1.4'
H H 0.0000 0.0000 'International Tables Vol C Tables 4.2.6.8 and 6.1.1.4'
N N 0.0061 0.0033 'International Tables Vol C Tables 4.2.6.8 and 6.1.1.4'
O O 0.0106 0.0060 'International Tables Vol C Tables 4.2.6.8 and 6.1.1.4'
Cd Cd -0.8075 1.2024 'International Tables Vol C Tables 4.2.6.8 and 6.1.1.4'
F F 0.0171 0.0103 'International Tables Vol C Tables 4.2.6.8 and 6.1.1.4'

loop_
_geom_angle_atom_site_label_1
_geom_angle_atom_site_label_2
_geom_angle_atom_site_label_3
_geom_angle
_geom_angle_site_symmetry_1
_geom_angle_site_symmetry_3
_geom_angle_publ_flag
O5 Cd1 N2 94.08(7) . . ?
O5 Cd1 N1 163.84(7) . . ?
N2 Cd1 N1 69.76(8) . . ?
O5 Cd1 O4 85.66(9) . . ?
N2 Cd1 O4 88.36(9) . . ?
N1 Cd1 O4 93.87(10) . . ?
O5 Cd1 O1 104.54(11) . . ?
N2 Cd1 O1 132.25(10) . . ?
N1 Cd1 O1 87.04(11) . . ?
O4 Cd1 O1 135.82(9) . . ?
O5 Cd1 O2 80.32(9) . . ?
N2 Cd1 O2 88.15(9) . . ?
N1 Cd1 O2 98.33(10) . . ?
O4 Cd1 O2 165.27(10) . . ?
O1 Cd1 O2 53.58(10) . . ?
O5 Cd1 O3 98.19(8) . . ?
N2 Cd1 O3 138.60(8) . . ?
N1 Cd1 O3 94.47(9) . . ?
O4 Cd1 O3 53.66(7) . . ?
O1 Cd1 O3 82.20(9) . . ?
O2 Cd1 O3 132.81(8) . . ?
O5 Cd1 C18 93.55(10) . . ?
N2 Cd1 C18 110.79(10) . . ?
N1 Cd1 C18 92.10(9) . . ?
O4 Cd1 C18 160.83(9) . . ?
O1 Cd1 C18 26.51(10) . . ?
O2 Cd1 C18 27.10(10) . . ?
O3 Cd1 C18 107.71(10) . . ?
O5 Cd1 C11 92.31(8) . . ?
N2 Cd1 C11 113.55(9) . . ?
N1 Cd1 C11 94.45(8) . . ?
O4 Cd1 C11 26.60(7) . . ?
O1 Cd1 C11 109.24(10) . . ?
O2 Cd1 C11 157.65(9) . . ?
O3 Cd1 C11 27.07(7) . . ?
C18 Cd1 C11 134.67(10) . . ?
C5 N1 C1 119.1(3) . . ?
C5 N1 Cd1 118.26(16) . . ?
C1 N1 Cd1 122.5(2) . . ?
C10 N2 C6 119.2(2) . . ?
C10 N2 Cd1 123.26(17) . . ?
C6 N2 Cd1 117.55(17) . . ?
C18 O1 Cd1 94.0(2) . . ?
C18 O2 Cd1 90.7(2) . . ?
C11 O3 Cd1 90.38(19) . . ?
C11 O4 Cd1 94.3(2) . . ?
Cd1 O5 H5A 117.6 . . ?
Cd1 O5 H5B 105.9 . . ?
H5A O5 H5B 116.4 . . ?
N1 C1 C2 123.0(3) . . ?
N1 C1 H1 118.5 . . ?
C2 C1 H1 118.5 . . ?
C1 C2 C3 118.6(3) . . ?
C1 C2 H2 120.7 . . ?
C3 C2 H2 120.7 . . ?
C4 C3 C2 119.4(3) . . ?
C4 C3 H3 120.3 . . ?
C2 C3 H3 120.3 . . ?
C3 C4 C5 118.7(3) . . ?
C3 C4 H4 120.7 . . ?
C5 C4 H4 120.7 . . ?
N1 C5 C4 121.2(3) . . ?
N1 C5 C6 116.7(2) . . ?
C4 C5 C6 122.2(3) . . ?
N2 C6 C7 120.0(3) . . ?
N2 C6 C5 117.6(2) . . ?
C7 C6 C5 122.5(2) . . ?
C8 C7 C6 120.3(3) . . ?
C8 C7 H7 119.8 . . ?
C6 C7 H7 119.8 . . ?
C7 C8 C9 120.1(3) . . ?
C7 C8 H8 120.0 . . ?
C9 C8 H8 120.0 . . ?
C8 C9 C10 117.3(3) . . ?
C8 C9 H9 121.3 . . ?
C10 C9 H9 121.3 . . ?
N2 C10 C9 123.1(3) . . ?
N2 C10 H10 118.5 . . ?
C9 C10 H10 118.5 . . ?
O4 C11 O3 121.7(3) . . ?
O4 C11 C12 119.8(3) . . ?
O3 C11 C12 118.6(3) . . ?
O4 C11 Cd1 59.1(2) . . ?
O3 C11 Cd1 62.55(18) . . ?
C12 C11 Cd1 178.16(16) . . ?
C17 C12 C13 115.7(3) . . ?
C17 C12 C11 123.0(3) . . ?
C13 C12 C11 121.3(3) . . ?
F2' C13 C14 120.9(6) . . ?
F2' C13 C12 117.9(7) . . ?
C14 C13 C12 121.2(3) . . ?
C13 C14 C15 120.8(4) . . ?
C13 C14 H14 119.6 . . ?
C15 C14 H14 119.6 . . ?
C16 C15 C14 119.1(4) . . ?
C16 C15 H15 120.5 . . ?
C14 C15 H15 120.5 . . ?
C17 C16 C15 119.9(3) . . ?
C17 C16 H16 120.0 . . ?
C15 C16 H16 120.0 . . ?
F2 C17 C16 116.3(3) . . ?
F2 C17 C12 120.3(3) . . ?
C16 C17 C12 123.3(3) . . ?
O1 C18 O2 121.5(4) . . ?
O1 C18 C19 119.6(4) . . ?
O2 C18 C19 118.8(4) . . ?
O1 C18 Cd1 59.5(2) . . ?
O2 C18 Cd1 62.2(2) . . ?
C19 C18 Cd1 175.1(2) . . ?
C24 C19 C20 116.9(4) . . ?
C24 C19 C18 125.6(3) . . ?
C20 C19 C18 117.5(3) . . ?
C21 C20 C19 120.5(4) . . ?
C21 C20 H20 119.7 . . ?
C19 C20 H20 119.7 . . ?
C22 C21 C20 121.4(5) . . ?
C22 C21 H21 119.3 . . ?
C20 C21 H21 119.3 . . ?
C21 C22 C23 120.0(5) . . ?
C21 C22 H22 120.0 . . ?
C23 C22 H22 120.0 . . ?
C22 C23 C24 118.3(4) . . ?
C22 C23 H23 120.8 . . ?
C24 C23 H23 120.8 . . ?
F1 C24 C19 119.8(4) . . ?
F1 C24 C23 117.4(4) . . ?
C19 C24 C23 122.8(4) . . ?

loop_
_geom_bond_atom_site_label_1
_geom_bond_atom_site_label_2
_geom_bond_distance
_geom_bond_site_symmetry_2
_geom_bond_publ_flag
Cd1 O5 2.3207(18) . ?
Cd1 N2 2.355(2) . ?
Cd1 N1 2.366(2) . ?
Cd1 O4 2.367(3) . ?
Cd1 O1 2.373(3) . ?
Cd1 O2 2.430(3) . ?
Cd1 O3 2.441(3) . ?
Cd1 C18 2.748(4) . ?
Cd1 C11 2.750(4) . ?
N1 C5 1.324(4) . ?
N1 C1 1.348(4) . ?
N2 C10 1.332(3) . ?
N2 C6 1.342(3) . ?
O1 C18 1.230(4) . ?
O2 C18 1.252(4) . ?
O3 C11 1.252(3) . ?
O4 C11 1.235(3) . ?
O5 H5A 0.8133 . ?
O5 H5B 0.6589 . ?
F1 C24 1.325(5) . ?
F2 C17 1.337(4) . ?
F2' C13 1.210(12) . ?
C1 C2 1.348(5) . ?
C1 H1 0.9300 . ?
C2 C3 1.380(6) . ?
C2 H2 0.9300 . ?
C3 C4 1.379(5) . ?
C3 H3 0.9300 . ?
C4 C5 1.396(4) . ?
C4 H4 0.9300 . ?
C5 C6 1.483(4) . ?
C6 C7 1.396(4) . ?
C7 C8 1.356(5) . ?
C7 H7 0.9300 . ?
C8 C9 1.371(5) . ?
C8 H8 0.9300 . ?
C9 C10 1.394(4) . ?
C9 H9 0.9300 . ?
C10 H10 0.9300 . ?
C11 C12 1.499(5) . ?
C12 C17 1.392(4) . ?
C12 C13 1.404(4) . ?
C13 C14 1.370(6) . ?
C14 C15 1.386(5) . ?
C14 H14 0.9300 . ?
C15 C16 1.366(6) . ?
C15 H15 0.9300 . ?
C16 C17 1.361(5) . ?
C16 H16 0.9300 . ?
C18 C19 1.513(5) . ?
C19 C24 1.366(5) . ?
C19 C20 1.384(5) . ?
C20 C21 1.373(6) . ?
C20 H20 0.9300 . ?
C21 C22 1.341(7) . ?
C21 H21 0.9300 . ?
C22 C23 1.370(7) . ?
C22 H22 0.9300 . ?
C23 C24 1.384(6) . ?
C23 H23 0.9300 . ?
